data_7023146
loop_
_publ_author_name
'Zigon, Nicolas'
'Guenet, Aur\'elie'
'Graf, Ernest'
'Kyritsakas, Nathalie'
'Hosseini, Mir Wais'

_publ_section_title
;
 A platinum turnstile with a palladium lock.
;
_journal_issue 26
_journal_name_full 'Dalton transactions (Cambridge, England : 2003)'
_journal_page_first 9740
_journal_page_last 9745
_journal_paper_doi 10.1039/c3dt50809a
_journal_volume 42
_journal_year 2013
_chemical_formula_moiety '2(C61 H65 N5 O8 P2 Pt), C4 H10 O'
_chemical_formula_sum 'C126 H140 N10 O17 P4 Pt2'
_chemical_formula_weight 2580.54
_chemical_name_systematic
;
?
;
_space_group_IT_number 2
_symmetry_cell_setting triclinic
_symmetry_space_group_name_Hall '-P 1'
_symmetry_space_group_name_H-M 'P -1'
_atom_sites_solution_hydrogens geom
_atom_sites_solution_primary direct
_atom_sites_solution_secondary difmap
_audit_creation_method SHELXL-97
_cell_angle_alpha 98.761(2)
_cell_angle_beta 92.067(2)
_cell_angle_gamma 107.459(2)
_cell_formula_units_Z 2
_cell_length_a 15.7504(7)
_cell_length_b 19.2503(8)
_cell_length_c 23.5828(10)
_cell_measurement_reflns_used 9977
_cell_measurement_temperature 173(2)
_cell_measurement_theta_max 26.01
_cell_measurement_theta_min 2.61
_cell_volume 6715.9(5)
_computing_cell_refinement 'Bruker SMART'
_computing_data_collection 'Bruker SMART'
_computing_data_reduction 'Bruker SAINT'
_computing_molecular_graphics 'Bruker SHELXTL'
_computing_publication_material 'Bruker SHELXTL'
_computing_structure_refinement 'SHELXL-97 (Sheldrick, 1997)'
_computing_structure_solution 'SHELXS-97 (Sheldrick, 1990)'
_diffrn_ambient_temperature 173(2)
_diffrn_measured_fraction_theta_full 0.988
_diffrn_measured_fraction_theta_max 0.988
_diffrn_measurement_device_type 'CCD area detector'
_diffrn_measurement_method 'phi and omega scans'
_diffrn_radiation_monochromator graphite
_diffrn_radiation_source 'fine-focus sealed tube'
_diffrn_radiation_type MoK\a
_diffrn_radiation_wavelength 0.71073
_diffrn_reflns_av_R_equivalents 0.1063
_diffrn_reflns_av_sigmaI/netI 0.1357
_diffrn_reflns_limit_h_max 22
_diffrn_reflns_limit_h_min -22
_diffrn_reflns_limit_k_max 26
_diffrn_reflns_limit_k_min -26
_diffrn_reflns_limit_l_max 33
_diffrn_reflns_limit_l_min 0
_diffrn_reflns_number 125016
_diffrn_reflns_theta_full 29.15
_diffrn_reflns_theta_max 29.15
_diffrn_reflns_theta_min 1.68
_exptl_absorpt_coefficient_mu 2.190
_exptl_absorpt_correction_T_max 0.9175
_exptl_absorpt_correction_T_min 0.8798
_exptl_absorpt_correction_type multi-scan
_exptl_absorpt_process_details sadabs
_exptl_crystal_colour colorless
_exptl_crystal_density_diffrn 1.276
_exptl_crystal_density_meas ?
_exptl_crystal_density_method 'not measured'
_exptl_crystal_description prism
_exptl_crystal_F_000 2636
_exptl_crystal_size_max 0.06
_exptl_crystal_size_mid 0.04
_exptl_crystal_size_min 0.04
_platon_squeeze_details
;
;
_refine_diff_density_max 1.494
_refine_diff_density_min -0.412
_refine_diff_density_rms 0.178
_refine_ls_extinction_method none
_refine_ls_goodness_of_fit_ref 1.060
_refine_ls_hydrogen_treatment constr
_refine_ls_matrix_type full
_refine_ls_number_parameters 1313
_refine_ls_number_reflns 35268
_refine_ls_number_restraints 15
_refine_ls_restrained_S_all 1.061
_refine_ls_R_factor_all 0.1587
_refine_ls_R_factor_gt 0.0922
_refine_ls_shift/su_max 0.046
_refine_ls_shift/su_mean 0.001
_refine_ls_structure_factor_coef Fsqd
_refine_ls_weighting_details 'calc w=1/[\s^2^(Fo^2^)+(0.0856P)^2^+56.7234P] where P=(Fo^2^+2Fc^2^)/3'
_refine_ls_weighting_scheme calc
_refine_ls_wR_factor_gt 0.2144
_refine_ls_wR_factor_ref 0.2329
_reflns_number_gt 20826
_reflns_number_total 35268
_reflns_threshold_expression >2sigma(I)
_cod_data_source_file c3dt50809a.txt
_cod_data_source_block e2673a
_cod_depositor_comments
;
The following automatic conversions were performed:

'_symmetry_cell_setting' value 'Triclinic' changed to 'triclinic'
according to /home/saulius/struct/CIF-dictionaries/cif_core.dic
dictionary named 'cif_core.dic' version 2.4.2 from 2011-04-26.

Automatic conversion script
Id: cif_fix_values 1891 2012-01-12 08:04:46Z andrius 

The following automatic conversions were performed:

'_exptl_crystal_density_meas' value 'none' was changed to '?' - the
value is perceived as not measured.

Automatic conversion script
Id: cif_fix_values 3008 2015-01-20 13:52:24Z robertas 
;
_cod_original_sg_symbol_H-M P-1
_cod_database_code 7023146

loop_
_symmetry_equiv_pos_as_xyz
'x, y, z'
'-x, -y, -z'

loop_
_atom_site_label
_atom_site_type_symbol
_atom_site_fract_x
_atom_site_fract_y
_atom_site_fract_z
_atom_site_U_iso_or_equiv
_atom_site_adp_type
_atom_site_occupancy
_atom_site_symmetry_multiplicity
_atom_site_calc_flag
_atom_site_refinement_flags
Pt1 Pt 0.77778(2) 0.29885(2) 0.764584(13) 0.02928(10) Uani 1 1 d .
P1 P 0.81132(17) 0.19024(14) 0.76208(11) 0.0339(6) Uani 1 1 d .
C1 C 0.7143(7) 0.1193(7) 0.7796(6) 0.054(3) Uani 1 1 d .
C2 C 0.7049(10) 0.1046(8) 0.8345(7) 0.080(5) Uani 1 1 d .
H2 H 0.7523 0.1297 0.8633 0.096 Uiso 1 1 calc R
C3 C 0.6302(12) 0.0554(12) 0.8495(11) 0.131(9) Uani 1 1 d .
H3 H 0.6230 0.0485 0.8883 0.157 Uiso 1 1 calc R
C4 C 0.5653(11) 0.0161(11) 0.8048(12) 0.127(9) Uani 1 1 d .
H4 H 0.5143 -0.0210 0.8131 0.152 Uiso 1 1 calc R
C5 C 0.5722(9) 0.0289(13) 0.7496(11) 0.140(10) Uani 1 1 d .
H5 H 0.5241 0.0040 0.7212 0.168 Uiso 1 1 calc R
C6 C 0.6474(7) 0.0771(7) 0.7348(7) 0.065(4) Uani 1 1 d .
H6 H 0.6550 0.0823 0.6957 0.078 Uiso 1 1 calc R
C7 C 0.9057(6) 0.1933(5) 0.8105(4) 0.033(2) Uani 1 1 d .
C8 C 0.9180(8) 0.1258(7) 0.8199(5) 0.054(3) Uani 1 1 d .
H8 H 0.8768 0.0794 0.8029 0.065 Uiso 1 1 calc R
C9 C 0.9927(11) 0.1306(10) 0.8550(6) 0.078(4) Uani 1 1 d .
H9 H 1.0010 0.0859 0.8626 0.094 Uiso 1 1 calc R
C10 C 1.0554(9) 0.1956(9) 0.8794(6) 0.067(4) Uani 1 1 d .
H10 H 1.1065 0.1965 0.9026 0.081 Uiso 1 1 calc R
C11 C 1.0409(9) 0.2582(9) 0.8690(5) 0.065(4) Uani 1 1 d .
H11 H 1.0834 0.3043 0.8852 0.078 Uiso 1 1 calc R
C12 C 0.9662(7) 0.2584(7) 0.8354(4) 0.047(3) Uani 1 1 d .
H12 H 0.9578 0.3038 0.8300 0.056 Uiso 1 1 calc R
C13 C 0.8356(7) 0.1481(5) 0.6929(4) 0.035(2) Uani 1 1 d .
H13A H 0.8345 0.0969 0.6951 0.042 Uiso 1 1 calc R
H13B H 0.7877 0.1453 0.6634 0.042 Uiso 1 1 calc R
C14 C 0.9236(6) 0.1884(5) 0.6737(4) 0.033(2) Uani 1 1 d .
H14A H 0.9274 0.2405 0.6728 0.040 Uiso 1 1 calc R
H14B H 0.9731 0.1877 0.7005 0.040 Uiso 1 1 calc R
O1 O 0.9293(5) 0.1518(4) 0.6180(3) 0.0470(18) Uani 1 1 d .
C15 C 1.0122(7) 0.1655(7) 0.5984(5) 0.061(4) Uani 1 1 d .
H15A H 1.0479 0.1438 0.6217 0.073 Uiso 1 1 calc R
H15B H 1.0414 0.2196 0.6054 0.073 Uiso 1 1 calc R
C16 C 1.0155(7) 0.1382(8) 0.5394(6) 0.074(5) Uani 1 1 d .
H16A H 1.0277 0.1809 0.5188 0.089 Uiso 1 1 calc R
H16B H 1.0678 0.1199 0.5366 0.089 Uiso 1 1 calc R
O2 O 0.9459(5) 0.0853(5) 0.5105(4) 0.065(2) Uani 1 1 d .
C17 C 0.9518(8) 0.0618(7) 0.4514(5) 0.056(3) Uani 1 1 d .
H17A H 1.0008 0.0396 0.4469 0.067 Uiso 1 1 calc R
H17B H 0.9655 0.1048 0.4312 0.067 Uiso 1 1 calc R
C18 C 0.8670(8) 0.0072(6) 0.4258(5) 0.050(3) Uani 1 1 d .
H18A H 0.8745 -0.0160 0.3866 0.059 Uiso 1 1 calc R
H18B H 0.8480 -0.0320 0.4495 0.059 Uiso 1 1 calc R
O3 O 0.8020(5) 0.0439(4) 0.4231(3) 0.0407(16) Uani 1 1 d .
C19 C 0.7200(7) -0.0041(6) 0.3966(5) 0.044(2) Uani 1 1 d .
H19A H 0.6959 -0.0437 0.4194 0.052 Uiso 1 1 calc R
H19B H 0.7279 -0.0273 0.3575 0.052 Uiso 1 1 calc R
C20 C 0.6567(6) 0.0402(5) 0.3929(4) 0.036(2) Uani 1 1 d .
H20A H 0.5962 0.0057 0.3799 0.043 Uiso 1 1 calc R
H20B H 0.6543 0.0667 0.4319 0.043 Uiso 1 1 calc R
N1 N 0.6802(5) 0.0933(4) 0.3543(3) 0.0320(17) Uani 1 1 d .
H1 H 0.7034 0.1406 0.3689 0.038 Uiso 1 1 calc R
C21 C 0.6677(6) 0.0725(6) 0.2969(4) 0.036(2) Uani 1 1 d .
O4 O 0.6357(5) 0.0080(4) 0.2727(3) 0.0492(19) Uani 1 1 d .
C22 C 0.7001(7) 0.1348(6) 0.2626(4) 0.041(2) Uani 1 1 d .
N2 N 0.7273(5) 0.2038(4) 0.2915(3) 0.0316(17) Uani 1 1 d .
C23 C 0.7538(7) 0.2575(7) 0.2614(4) 0.043(3) Uani 1 1 d .
C24 C 0.7526(8) 0.2449(7) 0.2022(5) 0.055(3) Uani 1 1 d .
H24 H 0.7716 0.2853 0.1821 0.066 Uiso 1 1 calc R
C25 C 0.7242(10) 0.1747(8) 0.1729(5) 0.070(4) Uani 1 1 d .
H25 H 0.7243 0.1655 0.1321 0.084 Uiso 1 1 calc R
C26 C 0.6947(8) 0.1161(7) 0.2029(5) 0.056(3) Uani 1 1 d .
H26 H 0.6722 0.0662 0.1838 0.067 Uiso 1 1 calc R
C27 C 0.7866(6) 0.3349(6) 0.2947(4) 0.039(2) Uani 1 1 d .
O5 O 0.8141(5) 0.3883(4) 0.2702(3) 0.055(2) Uani 1 1 d .
N3 N 0.7844(5) 0.3426(5) 0.3516(3) 0.0385(19) Uani 1 1 d .
H3A H 0.7630 0.3028 0.3671 0.046 Uiso 1 1 calc R
C28 C 0.8158(6) 0.4137(5) 0.3889(5) 0.041(2) Uani 1 1 d .
H28A H 0.8721 0.4433 0.3756 0.049 Uiso 1 1 calc R
H28B H 0.8292 0.4062 0.4284 0.049 Uiso 1 1 calc R
C29 C 0.7492(7) 0.4569(6) 0.3905(5) 0.049(3) Uani 1 1 d .
H29A H 0.7776 0.5079 0.4114 0.059 Uiso 1 1 calc R
H29B H 0.7291 0.4596 0.3509 0.059 Uiso 1 1 calc R
O6 O 0.6744(5) 0.4203(4) 0.4192(3) 0.0434(17) Uani 1 1 d .
C30 C 0.6089(8) 0.4569(7) 0.4243(5) 0.055(3) Uani 1 1 d .
H30A H 0.5859 0.4604 0.3855 0.066 Uiso 1 1 calc R
H30B H 0.6355 0.5076 0.4461 0.066 Uiso 1 1 calc R
C31 C 0.5338(8) 0.4144(8) 0.4549(5) 0.054(3) Uani 1 1 d .
H31A H 0.4827 0.4340 0.4521 0.065 Uiso 1 1 calc R
H31B H 0.5138 0.3617 0.4365 0.065 Uiso 1 1 calc R
O7 O 0.5622(5) 0.4206(4) 0.5126(3) 0.0504(19) Uani 1 1 d .
C32 C 0.5003(7) 0.3798(8) 0.5440(5) 0.063(4) Uani 1 1 d .
H32A H 0.4886 0.3271 0.5275 0.076 Uiso 1 1 calc R
H32B H 0.4440 0.3915 0.5375 0.076 Uiso 1 1 calc R
C33 C 0.5184(7) 0.3874(8) 0.6040(6) 0.064(4) Uani 1 1 d .
H33A H 0.4967 0.4276 0.6229 0.077 Uiso 1 1 calc R
H33B H 0.4828 0.3412 0.6162 0.077 Uiso 1 1 calc R
O8 O 0.6053(4) 0.4020(4) 0.6244(3) 0.0392(16) Uani 1 1 d .
C34 C 0.6205(6) 0.3887(5) 0.6810(4) 0.033(2) Uani 1 1 d .
H34A H 0.6134 0.3356 0.6799 0.040 Uiso 1 1 calc R
H34B H 0.5764 0.4018 0.7058 0.040 Uiso 1 1 calc R
C35 C 0.7136(6) 0.4345(5) 0.7054(4) 0.031(2) Uani 1 1 d .
H35A H 0.7169 0.4873 0.7128 0.037 Uiso 1 1 calc R
H35B H 0.7563 0.4284 0.6767 0.037 Uiso 1 1 calc R
P2 P 0.74616(16) 0.40858(13) 0.77200(10) 0.0295(5) Uani 1 1 d .
C36 C 0.6625(6) 0.4211(6) 0.8204(4) 0.037(2) Uani 1 1 d .
C37 C 0.6056(7) 0.3599(7) 0.8401(4) 0.049(3) Uani 1 1 d .
H37 H 0.6119 0.3123 0.8286 0.059 Uiso 1 1 calc R
C38 C 0.5401(7) 0.3680(8) 0.8763(5) 0.060(3) Uani 1 1 d .
H38 H 0.5028 0.3265 0.8902 0.072 Uiso 1 1 calc R
C39 C 0.5299(9) 0.4362(9) 0.8918(6) 0.073(4) Uani 1 1 d .
H39 H 0.4840 0.4418 0.9154 0.088 Uiso 1 1 calc R
C40 C 0.5865(9) 0.4977(8) 0.8729(6) 0.068(4) Uani 1 1 d .
H40 H 0.5805 0.5453 0.8848 0.082 Uiso 1 1 calc R
C41 C 0.6514(8) 0.4891(6) 0.8367(5) 0.050(3) Uani 1 1 d .
H41 H 0.6886 0.5308 0.8231 0.060 Uiso 1 1 calc R
C42 C 0.8475(7) 0.4818(6) 0.8004(5) 0.045(3) Uani 1 1 d .
C43 C 0.9123(8) 0.5067(7) 0.7650(6) 0.064(4) Uani 1 1 d .
H43 H 0.9009 0.4878 0.7249 0.077 Uiso 1 1 calc R
C44 C 0.9941(10) 0.5585(8) 0.7850(8) 0.085(5) Uani 1 1 d .
H44 H 1.0371 0.5758 0.7590 0.102 Uiso 1 1 calc R
C45 C 1.0115(10) 0.5835(10) 0.8413(9) 0.094(5) Uani 1 1 d .
H45 H 1.0685 0.6178 0.8547 0.113 Uiso 1 1 calc R
C46 C 0.9538(10) 0.5631(8) 0.8795(7) 0.083(3) Uani 1 1 d .
H46 H 0.9679 0.5866 0.9186 0.100 Uiso 1 1 calc R
C47 C 0.8745(10) 0.5090(8) 0.8636(7) 0.083(3) Uani 1 1 d .
H47 H 0.8372 0.4889 0.8917 0.100 Uiso 1 1 calc R
C48 C 0.7806(8) 0.3043(7) 0.8504(5) 0.051(3) Uani 1 1 d .
C49 C 0.7823(10) 0.2999(7) 0.9000(5) 0.066(4) Uani 1 1 d .
C50 C 0.7895(6) 0.2925(5) 0.9586(2) 0.066(4) Uani 1 1 d G
C51 C 0.8645(5) 0.2783(5) 0.9806(3) 0.066(4) Uani 1 1 d G
H51 H 0.9107 0.2747 0.9566 0.081 Uiso 1 1 calc R
C52 C 0.8719(5) 0.2693(5) 1.0378(3) 0.066(4) Uani 1 1 d G
H52 H 0.9231 0.2596 1.0528 0.081 Uiso 1 1 calc R
N4 N 0.8043(6) 0.2745(4) 1.0729(2) 0.066(4) Uani 1 1 d G
C53 C 0.7293(5) 0.2887(5) 1.0509(3) 0.066(4) Uani 1 1 d G
H53 H 0.6831 0.2923 1.0749 0.081 Uiso 1 1 calc R
C54 C 0.7219(5) 0.2977(5) 0.9937(3) 0.066(4) Uani 1 1 d G
H54 H 0.6707 0.3074 0.9786 0.081 Uiso 1 1 calc R
C55 C 0.7723(5) 0.2869(4) 0.6787(3) 0.0196(16) Uani 1 1 d .
C56 C 0.7664(5) 0.2781(5) 0.6269(3) 0.0242(18) Uani 1 1 d .
C57 C 0.7592(5) 0.2662(5) 0.5653(3) 0.0223(17) Uani 1 1 d .
C58 C 0.7984(6) 0.2178(5) 0.5341(4) 0.0269(18) Uani 1 1 d .
H58 H 0.8306 0.1923 0.5533 0.032 Uiso 1 1 calc R
C59 C 0.7890(6) 0.2079(6) 0.4744(4) 0.037(2) Uani 1 1 d .
H59 H 0.8169 0.1758 0.4537 0.045 Uiso 1 1 calc R
N5 N 0.7438(6) 0.2404(5) 0.4442(3) 0.040(2) Uani 1 1 d .
C60 C 0.7055(7) 0.2853(5) 0.4744(4) 0.037(2) Uani 1 1 d .
H60 H 0.6702 0.3070 0.4537 0.045 Uiso 1 1 calc R
C61 C 0.7138(6) 0.3025(5) 0.5340(4) 0.0275(19) Uani 1 1 d .
H61 H 0.6892 0.3381 0.5532 0.033 Uiso 1 1 calc R
C62 C 0.3604(6) 0.1716(5) 0.8460(3) 0.053(3) Uani 1 1 d G
C63 C 0.4494(6) 0.1737(5) 0.8477(4) 0.072(4) Uani 1 1 d G
H63 H 0.4822 0.1831 0.8151 0.087 Uiso 1 1 calc R
C64 C 0.4905(5) 0.1621(6) 0.8970(5) 0.112(7) Uani 1 1 d G
H64 H 0.5514 0.1635 0.8981 0.134 Uiso 1 1 calc R
C65 C 0.4426(8) 0.1484(7) 0.9446(4) 0.112(7) Uani 1 1 d G
H65 H 0.4706 0.1405 0.9783 0.120 Uiso 1 1 calc R
C66 C 0.3535(8) 0.1463(6) 0.9429(4) 0.112(7) Uani 1 1 d G
H66 H 0.3207 0.1370 0.9754 0.120 Uiso 1 1 calc R
C67 C 0.3124(5) 0.1579(6) 0.8936(4) 0.112(7) Uani 1 1 d G
H67 H 0.2516 0.1565 0.8924 0.120 Uiso 1 1 calc R
Pt2 Pt 0.28278(2) 0.30710(2) 0.793011(13) 0.02971(10) Uani 1 1 d .
P3 P 0.30350(17) 0.19184(14) 0.78442(10) 0.0328(5) Uani 1 1 d .
C68 C 0.2012(6) 0.1153(5) 0.7670(5) 0.041(3) Uani 1 1 d .
C69 C 0.1995(8) 0.0437(6) 0.7736(6) 0.056(3) Uani 1 1 d .
H69 H 0.2512 0.0366 0.7905 0.067 Uiso 1 1 calc R
C70 C 0.1263(9) -0.0155(7) 0.7565(7) 0.071(4) Uani 1 1 d .
H70 H 0.1275 -0.0633 0.7613 0.085 Uiso 1 1 calc R
C71 C 0.0517(8) -0.0070(7) 0.7325(7) 0.070(4) Uani 1 1 d .
H71 H -0.0002 -0.0485 0.7214 0.084 Uiso 1 1 calc R
C72 C 0.0512(9) 0.0638(8) 0.7242(6) 0.065(4) Uani 1 1 d .
H72 H -0.0007 0.0701 0.7067 0.078 Uiso 1 1 calc R
C73 C 0.1257(7) 0.1235(6) 0.7414(5) 0.049(3) Uani 1 1 d .
H73 H 0.1252 0.1711 0.7356 0.059 Uiso 1 1 calc R
C74 C 0.3642(6) 0.1711(5) 0.7226(4) 0.036(2) Uani 1 1 d .
H74A H 0.3826 0.1272 0.7271 0.044 Uiso 1 1 calc R
H74B H 0.3226 0.1576 0.6874 0.044 Uiso 1 1 calc R
C75 C 0.4480(7) 0.2337(5) 0.7135(4) 0.040(2) Uani 1 1 d .
H75A H 0.4348 0.2813 0.7184 0.048 Uiso 1 1 calc R
H75B H 0.4974 0.2381 0.7423 0.048 Uiso 1 1 calc R
O9 O 0.4738(4) 0.2174(4) 0.6567(3) 0.0375(16) Uani 1 1 d .
C76 C 0.5252(6) 0.1668(6) 0.6509(5) 0.039(2) Uani 1 1 d .
H76A H 0.4901 0.1188 0.6605 0.047 Uiso 1 1 calc R
H76B H 0.5804 0.1868 0.6774 0.047 Uiso 1 1 calc R
C77 C 0.5484(6) 0.1567(6) 0.5898(5) 0.049(3) Uani 1 1 d .
H77A H 0.5688 0.2054 0.5773 0.059 Uiso 1 1 calc R
H77B H 0.5978 0.1348 0.5871 0.059 Uiso 1 1 calc R
O10 O 0.4739(4) 0.1104(4) 0.5537(3) 0.0459(18) Uani 1 1 d .
C78 C 0.4905(8) 0.1067(8) 0.4951(5) 0.057(3) Uani 1 1 d .
H78A H 0.5473 0.0956 0.4895 0.068 Uiso 1 1 calc R
H78B H 0.4964 0.1551 0.4835 0.068 Uiso 1 1 calc R
C79 C 0.4147(8) 0.0472(8) 0.4579(5) 0.060(3) Uani 1 1 d .
H79A H 0.4329 0.0377 0.4184 0.072 Uiso 1 1 calc R
H79B H 0.4020 0.0008 0.4738 0.072 Uiso 1 1 calc R
O11 O 0.3377(5) 0.0687(4) 0.4557(3) 0.0439(17) Uani 1 1 d .
C80 C 0.2655(7) 0.0147(5) 0.4224(5) 0.042(2) Uani 1 1 d .
H80A H 0.2467 -0.0294 0.4413 0.050 Uiso 1 1 calc R
H80B H 0.2842 -0.0005 0.3840 0.050 Uiso 1 1 calc R
C81 C 0.1887(7) 0.0444(5) 0.4156(4) 0.038(2) Uani 1 1 d .
H81A H 0.1351 0.0029 0.3990 0.045 Uiso 1 1 calc R
H81B H 0.1761 0.0653 0.4542 0.045 Uiso 1 1 calc R
N6 N 0.2036(5) 0.1010(4) 0.3794(3) 0.0357(18) Uani 1 1 d .
H6A H 0.2197 0.1479 0.3954 0.043 Uiso 1 1 calc R
C82 C 0.1931(6) 0.0826(5) 0.3224(4) 0.032(2) Uani 1 1 d .
O12 O 0.1717(6) 0.0180(4) 0.2967(3) 0.052(2) Uani 1 1 d .
C83 C 0.2082(7) 0.1448(5) 0.2888(4) 0.036(2) Uani 1 1 d .
N7 N 0.2292(5) 0.2139(4) 0.3196(3) 0.0304(17) Uani 1 1 d .
C84 C 0.2456(7) 0.2703(5) 0.2892(4) 0.036(2) Uani 1 1 d .
C85 C 0.2394(9) 0.2594(6) 0.2303(4) 0.054(3) Uani 1 1 d .
H85 H 0.2510 0.3006 0.2108 0.065 Uiso 1 1 calc R
C86 C 0.2164(9) 0.1892(6) 0.1993(5) 0.060(4) Uani 1 1 d .
H86 H 0.2113 0.1811 0.1584 0.073 Uiso 1 1 calc R
C87 C 0.2007(9) 0.1296(7) 0.2293(5) 0.057(3) Uani 1 1 d .
H87 H 0.1853 0.0801 0.2093 0.069 Uiso 1 1 calc R
C88 C 0.2671(7) 0.3453(5) 0.3231(4) 0.038(2) Uani 1 1 d .
O13 O 0.2886(6) 0.3998(4) 0.2974(3) 0.062(2) Uani 1 1 d .
N8 N 0.2676(5) 0.3526(4) 0.3796(3) 0.0336(18) Uani 1 1 d .
H8A H 0.2528 0.3124 0.3953 0.040 Uiso 1 1 calc R
C89 C 0.2914(7) 0.4240(5) 0.4172(4) 0.039(2) Uani 1 1 d .
H89A H 0.3415 0.4588 0.4018 0.047 Uiso 1 1 calc R
H89B H 0.3127 0.4186 0.4558 0.047 Uiso 1 1 calc R
C90 C 0.2145(8) 0.4573(6) 0.4235(5) 0.048(3) Uani 1 1 d .
H90A H 0.2374 0.5093 0.4435 0.058 Uiso 1 1 calc R
H90B H 0.1864 0.4565 0.3851 0.058 Uiso 1 1 calc R
O14 O 0.1503(5) 0.4146(4) 0.4562(3) 0.0432(17) Uani 1 1 d .
C91 C 0.0743(8) 0.4372(6) 0.4611(5) 0.049(3) Uani 1 1 d .
H91A H 0.0441 0.4311 0.4223 0.059 Uiso 1 1 calc R
H91B H 0.0922 0.4902 0.4783 0.059 Uiso 1 1 calc R
C92 C 0.0107(7) 0.3935(7) 0.4977(5) 0.047(3) Uani 1 1 d .
H92A H -0.0482 0.4012 0.4923 0.057 Uiso 1 1 calc R
H92B H 0.0028 0.3402 0.4857 0.057 Uiso 1 1 calc R
O15 O 0.0435(4) 0.4155(4) 0.5570(3) 0.0426(17) Uani 1 1 d .
C93 C -0.0226(6) 0.3842(6) 0.5935(5) 0.044(3) Uani 1 1 d .
H93A H -0.0456 0.3300 0.5811 0.053 Uiso 1 1 calc R
H93B H -0.0732 0.4043 0.5903 0.053 Uiso 1 1 calc R
C94 C 0.0155(7) 0.4013(7) 0.6546(5) 0.047(3) Uani 1 1 d .
H94A H 0.0531 0.4537 0.6641 0.056 Uiso 1 1 calc R
H94B H -0.0332 0.3934 0.6805 0.056 Uiso 1 1 calc R
O16 O 0.0681(4) 0.3543(4) 0.6624(3) 0.0403(16) Uani 1 1 d .
C95 C 0.0996(8) 0.3601(6) 0.7217(5) 0.048(3) Uani 1 1 d .
H95A H 0.1120 0.3141 0.7274 0.058 Uiso 1 1 calc R
H95B H 0.0533 0.3673 0.7472 0.058 Uiso 1 1 calc R
C96 C 0.1857(7) 0.4264(6) 0.7368(4) 0.044(3) Uani 1 1 d .
H96A H 0.1685 0.4718 0.7472 0.052 Uiso 1 1 calc R
H96B H 0.2187 0.4312 0.7019 0.052 Uiso 1 1 calc R
P4 P 0.26094(19) 0.42106(14) 0.79534(10) 0.0363(6) Uani 1 1 d .
C97 C 0.2263(10) 0.4590(7) 0.8630(5) 0.058(3) Uani 1 1 d .
C98 C 0.2891(10) 0.4883(6) 0.9115(5) 0.058(3) Uani 1 1 d .
H98 H 0.3504 0.4934 0.9076 0.069 Uiso 1 1 calc R
C99 C 0.2617(9) 0.5097(6) 0.9649(5) 0.058(3) Uani 1 1 d .
H99 H 0.3034 0.5283 0.9979 0.069 Uiso 1 1 calc R
C100 C 0.1743(9) 0.5033(6) 0.9690(5) 0.058(3) Uani 1 1 d .
H100 H 0.1553 0.5157 1.0059 0.069 Uiso 1 1 calc R
C101 C 0.1123(13) 0.4801(10) 0.9228(7) 0.096(5) Uani 1 1 d .
H101 H 0.0522 0.4792 0.9263 0.115 Uiso 1 1 calc R
C102 C 0.1409(11) 0.4579(8) 0.8708(6) 0.077(4) Uani 1 1 d .
H102 H 0.0983 0.4407 0.8382 0.093 Uiso 1 1 calc R
C103 C 0.3595(8) 0.4943(6) 0.7822(5) 0.050(3) Uani 1 1 d .
C104 C 0.4327(8) 0.4796(6) 0.7595(6) 0.056(3) Uani 1 1 d .
H104 H 0.4355 0.4304 0.7549 0.067 Uiso 1 1 calc R
C105 C 0.5012(9) 0.5333(8) 0.7435(7) 0.076(4) Uani 1 1 d .
H105 H 0.5494 0.5209 0.7261 0.091 Uiso 1 1 calc R
C106 C 0.5009(11) 0.6054(8) 0.7524(8) 0.093(6) Uani 1 1 d .
H106 H 0.5511 0.6437 0.7448 0.112 Uiso 1 1 calc R
C107 C 0.4257(13) 0.6215(8) 0.7727(9) 0.102(6) Uani 1 1 d .
H107 H 0.4217 0.6701 0.7750 0.122 Uiso 1 1 calc R
C108 C 0.3562(10) 0.5662(7) 0.7896(7) 0.077(4) Uani 1 1 d .
H108 H 0.3069 0.5778 0.8060 0.092 Uiso 1 1 calc R
C109 C 0.2904(7) 0.3180(6) 0.8786(4) 0.040(2) Uani 1 1 d .
C110 C 0.2910(8) 0.3203(6) 0.9296(4) 0.047(3) Uani 1 1 d .
C111 C 0.2904(7) 0.3224(5) 0.9910(3) 0.047(3) Uani 1 1 d G
C112 C 0.3605(6) 0.3102(5) 1.0212(4) 0.047(3) Uani 1 1 d G
H112 H 0.4106 0.3047 1.0021 0.065 Uiso 1 1 calc R
C113 C 0.3571(5) 0.3063(5) 1.0795(4) 0.047(3) Uani 1 1 d G
H113 H 0.4051 0.2979 1.1001 0.065 Uiso 1 1 calc R
N9 N 0.2837(6) 0.3144(5) 1.1075(3) 0.047(3) Uani 1 1 d G
C114 C 0.2136(5) 0.3266(5) 1.0773(3) 0.047(3) Uani 1 1 d G
H114 H 0.1634 0.3322 1.0965 0.065 Uiso 1 1 calc R
C115 C 0.2169(6) 0.3306(5) 1.0190(3) 0.075(4) Uani 1 1 d G
H115 H 0.1690 0.3389 0.9984 0.090 Uiso 1 1 calc R
C116 C 0.2716(7) 0.2931(5) 0.7071(4) 0.036(2) Uani 1 1 d .
C117 C 0.2681(7) 0.2862(6) 0.6554(4) 0.037(2) Uani 1 1 d .
C118 C 0.2609(6) 0.2729(5) 0.5934(4) 0.031(2) Uani 1 1 d .
C119 C 0.3072(6) 0.2309(5) 0.5625(4) 0.034(2) Uani 1 1 d .
H119 H 0.3443 0.2098 0.5823 0.041 Uiso 1 1 calc R
C120 C 0.2993(7) 0.2198(5) 0.5029(4) 0.038(2) Uani 1 1 d .
H120 H 0.3333 0.1924 0.4827 0.046 Uiso 1 1 calc R
N10 N 0.2468(6) 0.2456(5) 0.4726(3) 0.0390(19) Uani 1 1 d .
C121 C 0.2003(7) 0.2849(6) 0.5021(4) 0.039(2) Uani 1 1 d .
H121 H 0.1612 0.3025 0.4808 0.047 Uiso 1 1 calc R
C122 C 0.2055(7) 0.3014(5) 0.5611(4) 0.034(2) Uani 1 1 d .
H122 H 0.1728 0.3312 0.5797 0.041 Uiso 1 1 calc R
O17 O 0.5078(8) 0.8132(8) 0.7637(5) 0.046(4) Uani 0.50 1 d PD
C123 C 0.5119(19) 0.8264(15) 0.8717(8) 0.075(8) Uani 0.50 1 d PD
H12A H 0.5024 0.8747 0.8811 0.112 Uiso 0.50 1 calc PR
H12B H 0.5460 0.8181 0.9042 0.112 Uiso 0.50 1 calc PR
H12C H 0.4540 0.7876 0.8641 0.112 Uiso 0.50 1 calc PR
C124 C 0.5633(13) 0.8244(13) 0.8189(7) 0.064(7) Uani 0.50 1 d PD
H12D H 0.6125 0.8715 0.8225 0.077 Uiso 0.50 1 calc PR
H12E H 0.5904 0.7840 0.8175 0.077 Uiso 0.50 1 calc PR
C125 C 0.5525(12) 0.8151(12) 0.7105(7) 0.079(11) Uani 0.50 1 d PD
H12F H 0.5918 0.7834 0.7096 0.095 Uiso 0.50 1 calc PR
H12G H 0.5907 0.8663 0.7101 0.095 Uiso 0.50 1 calc PR
C126 C 0.4870(14) 0.7890(14) 0.6571(7) 0.054(6) Uani 0.50 1 d PD
H12H H 0.4466 0.7396 0.6585 0.081 Uiso 0.50 1 calc PR
H12I H 0.5200 0.7873 0.6227 0.081 Uiso 0.50 1 calc PR
H12J H 0.4523 0.8234 0.6557 0.081 Uiso 0.50 1 calc PR
O18 O 0.0174(13) 0.7901(10) 0.7421(9) 0.106(6) Uani 0.50 1 d PD
C127 C 0.019(2) 0.8123(15) 0.8492(10) 0.106(6) Uani 0.50 1 d PD
H12K H 0.0766 0.8204 0.8700 0.158 Uiso 0.50 1 calc PR
H12L H -0.0292 0.7945 0.8740 0.158 Uiso 0.50 1 calc PR
H12M H 0.0157 0.8588 0.8386 0.158 Uiso 0.50 1 calc PR
C128 C 0.007(2) 0.7552(13) 0.7953(10) 0.106(6) Uani 0.50 1 d PD
H12N H 0.0516 0.7289 0.7980 0.127 Uiso 0.50 1 calc PR
H12O H -0.0533 0.7185 0.7924 0.127 Uiso 0.50 1 calc PR
C129 C 0.002(2) 0.7398(13) 0.6864(10) 0.106(6) Uani 0.50 1 d PD
H12P H -0.0583 0.7040 0.6832 0.127 Uiso 0.50 1 calc PR
H12Q H 0.0457 0.7116 0.6856 0.127 Uiso 0.50 1 calc PR
C130 C 0.012(2) 0.7793(15) 0.6348(10) 0.106(6) Uani 0.50 1 d PD
H13C H -0.0404 0.7954 0.6287 0.158 Uiso 0.50 1 calc PR
H13D H 0.0171 0.7455 0.6004 0.158 Uiso 0.50 1 calc PR
H13E H 0.0659 0.8224 0.6418 0.158 Uiso 0.50 1 calc PR

loop_
_atom_site_aniso_label
_atom_site_aniso_U_11
_atom_site_aniso_U_22
_atom_site_aniso_U_33
_atom_site_aniso_U_23
_atom_site_aniso_U_13
_atom_site_aniso_U_12
Pt1 0.0404(2) 0.0297(2) 0.02192(16) 0.00873(14) 0.00523(15) 0.01469(17)
P1 0.0372(13) 0.0339(14) 0.0389(12) 0.0212(11) 0.0096(11) 0.0154(12)
C1 0.038(6) 0.057(8) 0.085(9) 0.039(7) 0.023(6) 0.029(6)
C2 0.081(10) 0.060(9) 0.096(11) 0.028(8) 0.036(9) 0.005(8)
C3 0.063(11) 0.136(18) 0.21(2) 0.126(18) 0.031(13) -0.001(11)
C4 0.049(10) 0.115(16) 0.24(3) 0.112(18) 0.057(13) 0.015(10)
C5 0.027(7) 0.18(2) 0.22(3) 0.13(2) -0.002(10) -0.006(10)
C6 0.017(5) 0.050(8) 0.121(12) 0.043(8) -0.015(6) -0.014(5)
C7 0.037(5) 0.025(5) 0.034(4) 0.010(4) 0.000(4) 0.003(4)
C8 0.063(8) 0.042(7) 0.064(7) 0.017(6) -0.004(6) 0.024(6)
C9 0.096(12) 0.100(13) 0.067(9) 0.035(9) 0.001(8) 0.064(11)
C10 0.053(8) 0.098(12) 0.064(8) 0.028(8) 0.002(6) 0.036(8)
C11 0.051(7) 0.090(11) 0.051(7) 0.016(7) -0.003(6) 0.016(7)
C12 0.041(6) 0.064(8) 0.040(5) 0.023(5) 0.003(5) 0.015(6)
C13 0.040(5) 0.019(5) 0.043(5) 0.003(4) 0.003(4) 0.007(4)
C14 0.032(5) 0.032(6) 0.037(5) 0.005(4) 0.003(4) 0.012(4)
O1 0.038(4) 0.047(5) 0.047(4) -0.007(3) 0.011(3) 0.008(4)
C15 0.028(6) 0.063(9) 0.069(8) -0.016(7) 0.008(5) -0.007(6)
C16 0.031(6) 0.085(11) 0.072(8) -0.034(8) 0.017(6) -0.010(7)
O2 0.050(5) 0.066(6) 0.055(5) -0.014(4) 0.014(4) -0.006(4)
C17 0.046(7) 0.063(8) 0.054(7) -0.008(6) 0.013(6) 0.017(6)
C18 0.065(8) 0.049(7) 0.041(5) 0.004(5) 0.008(5) 0.029(6)
O3 0.039(4) 0.035(4) 0.050(4) 0.005(3) 0.002(3) 0.015(3)
C19 0.048(6) 0.034(6) 0.050(6) 0.014(5) 0.009(5) 0.012(5)
C20 0.032(5) 0.023(5) 0.048(5) 0.005(4) 0.007(4) 0.001(4)
N1 0.032(4) 0.025(4) 0.032(4) -0.007(3) -0.005(3) 0.005(4)
C21 0.026(5) 0.044(7) 0.037(5) -0.004(5) 0.004(4) 0.013(5)
O4 0.042(4) 0.036(5) 0.052(4) -0.017(4) -0.011(3) 0.000(4)
C22 0.033(5) 0.064(8) 0.030(5) 0.004(5) 0.004(4) 0.023(5)
N2 0.030(4) 0.038(5) 0.026(3) 0.009(3) 0.005(3) 0.006(4)
C23 0.037(5) 0.070(8) 0.031(5) 0.019(5) 0.010(4) 0.023(5)
C24 0.065(8) 0.066(9) 0.033(5) 0.015(6) 0.009(5) 0.017(7)
C25 0.096(11) 0.086(11) 0.026(5) 0.011(6) 0.016(6) 0.025(9)
C26 0.063(8) 0.067(9) 0.036(5) -0.006(6) 0.007(5) 0.025(7)
C27 0.024(5) 0.060(7) 0.039(5) 0.021(5) 0.014(4) 0.012(5)
O5 0.052(5) 0.057(5) 0.067(5) 0.042(4) 0.026(4) 0.015(4)
N3 0.036(4) 0.044(5) 0.040(4) 0.016(4) 0.012(4) 0.014(4)
C28 0.025(5) 0.024(6) 0.067(7) 0.012(5) 0.008(5) -0.005(4)
C29 0.053(7) 0.040(7) 0.059(7) 0.022(5) 0.009(6) 0.013(6)
O6 0.039(4) 0.035(4) 0.062(5) 0.016(3) 0.007(3) 0.016(3)
C30 0.072(8) 0.073(9) 0.044(6) 0.026(6) 0.013(6) 0.048(7)
C31 0.049(7) 0.080(9) 0.044(6) 0.015(6) -0.001(5) 0.035(7)
O7 0.050(4) 0.057(5) 0.036(4) 0.011(4) -0.010(3) 0.004(4)
C32 0.026(5) 0.102(11) 0.056(7) 0.028(7) -0.007(5) 0.005(6)
C33 0.037(6) 0.087(10) 0.069(8) 0.040(8) -0.005(6) 0.009(6)
O8 0.029(3) 0.051(5) 0.040(4) 0.019(3) 0.000(3) 0.012(3)
C34 0.034(5) 0.032(6) 0.035(5) 0.009(4) 0.008(4) 0.013(4)
C35 0.038(5) 0.021(5) 0.037(5) 0.006(4) 0.004(4) 0.013(4)
P2 0.0298(12) 0.0241(13) 0.0321(11) 0.0021(10) 0.0040(10) 0.0060(10)
C36 0.028(5) 0.052(7) 0.031(4) -0.008(4) -0.004(4) 0.019(5)
C37 0.043(6) 0.056(8) 0.039(5) -0.001(5) 0.007(5) 0.005(6)
C38 0.035(6) 0.073(9) 0.053(7) -0.006(6) 0.016(5) -0.004(6)
C39 0.054(8) 0.101(12) 0.057(7) -0.012(8) 0.020(6) 0.023(8)
C40 0.078(9) 0.072(10) 0.065(8) -0.007(7) 0.016(7) 0.047(8)
C41 0.052(7) 0.036(7) 0.066(7) 0.007(5) 0.014(6) 0.018(6)
C42 0.048(6) 0.036(7) 0.046(6) -0.004(5) -0.003(5) 0.011(5)
C43 0.044(7) 0.050(8) 0.086(9) 0.001(7) 0.017(7) 0.000(6)
C44 0.057(9) 0.052(10) 0.125(14) 0.004(9) 0.031(9) -0.012(7)
C45 0.050(9) 0.084(13) 0.121(15) -0.005(11) -0.015(9) -0.006(8)
C46 0.084(7) 0.049(6) 0.094(8) 0.012(6) 0.038(6) -0.017(5)
C47 0.084(7) 0.049(6) 0.094(8) 0.012(6) 0.038(6) -0.017(5)
C48 0.072(8) 0.058(8) 0.038(5) 0.023(5) 0.014(6) 0.033(7)
C49 0.108(11) 0.059(9) 0.029(5) 0.003(5) -0.003(6) 0.028(8)
C50 0.108(11) 0.059(9) 0.029(5) 0.003(5) -0.003(6) 0.028(8)
C51 0.108(11) 0.059(9) 0.029(5) 0.003(5) -0.003(6) 0.028(8)
C52 0.108(11) 0.059(9) 0.029(5) 0.003(5) -0.003(6) 0.028(8)
N4 0.108(11) 0.059(9) 0.029(5) 0.003(5) -0.003(6) 0.028(8)
C53 0.108(11) 0.059(9) 0.029(5) 0.003(5) -0.003(6) 0.028(8)
C54 0.108(11) 0.059(9) 0.029(5) 0.003(5) -0.003(6) 0.028(8)
C55 0.020(4) 0.021(5) 0.021(3) 0.002(3) 0.004(3) 0.012(4)
C56 0.024(4) 0.032(5) 0.023(4) 0.007(4) 0.006(3) 0.017(4)
C57 0.020(4) 0.028(5) 0.025(4) 0.010(3) 0.007(3) 0.013(4)
C58 0.026(4) 0.027(5) 0.027(4) 0.000(4) -0.006(3) 0.010(4)
C59 0.038(5) 0.045(6) 0.028(4) -0.004(4) 0.005(4) 0.016(5)
N5 0.056(5) 0.042(5) 0.024(3) 0.001(3) 0.002(4) 0.021(4)
C60 0.054(6) 0.037(6) 0.027(4) 0.007(4) -0.001(4) 0.024(5)
C61 0.028(4) 0.031(5) 0.029(4) 0.010(4) 0.003(4) 0.015(4)
C62 0.084(9) 0.043(7) 0.041(6) 0.004(5) 0.001(6) 0.033(7)
C63 0.077(10) 0.069(10) 0.078(9) 0.014(8) -0.014(8) 0.036(8)
C64 0.113(15) 0.118(16) 0.126(16) 0.016(12) -0.033(12) 0.075(13)
C65 0.113(15) 0.118(16) 0.126(16) 0.016(12) -0.033(12) 0.075(13)
C66 0.113(15) 0.118(16) 0.126(16) 0.016(12) -0.033(12) 0.075(13)
C67 0.113(15) 0.118(16) 0.126(16) 0.016(12) -0.033(12) 0.075(13)
Pt2 0.0406(2) 0.0278(2) 0.02148(16) 0.00238(14) 0.00253(15) 0.01258(17)
P3 0.0416(14) 0.0274(14) 0.0323(11) 0.0056(10) 0.0108(11) 0.0140(12)
C68 0.029(5) 0.030(6) 0.067(7) 0.012(5) 0.026(5) 0.008(4)
C69 0.050(7) 0.026(6) 0.085(9) 0.010(6) 0.014(6) 0.000(5)
C70 0.058(8) 0.024(7) 0.121(13) 0.003(7) 0.017(8) 0.000(6)
C71 0.041(7) 0.043(8) 0.111(12) -0.001(7) 0.032(7) -0.004(6)
C72 0.056(8) 0.065(9) 0.077(9) 0.016(7) 0.020(7) 0.020(7)
C73 0.047(6) 0.037(7) 0.055(6) 0.007(5) 0.002(5) 0.002(5)
C74 0.036(5) 0.034(6) 0.037(5) -0.002(4) 0.004(4) 0.010(5)
C75 0.044(6) 0.029(6) 0.041(5) 0.004(4) 0.009(5) 0.003(5)
O9 0.028(3) 0.035(4) 0.044(4) 0.006(3) 0.010(3) 0.001(3)
C76 0.020(4) 0.035(6) 0.057(6) -0.005(5) -0.004(4) 0.007(4)
C77 0.023(5) 0.048(7) 0.061(7) -0.010(5) 0.017(5) -0.003(5)
O10 0.031(4) 0.052(5) 0.042(4) -0.002(3) 0.014(3) -0.003(3)
C78 0.053(7) 0.092(10) 0.044(6) 0.017(6) 0.019(5) 0.045(7)
C79 0.070(8) 0.074(9) 0.047(6) -0.006(6) 0.008(6) 0.044(8)
O11 0.049(4) 0.039(4) 0.047(4) -0.002(3) 0.001(3) 0.024(4)
C80 0.056(7) 0.022(6) 0.048(6) 0.006(5) -0.004(5) 0.014(5)
C81 0.040(5) 0.023(5) 0.044(5) 0.011(4) 0.000(4) -0.003(4)
N6 0.041(5) 0.030(5) 0.034(4) 0.010(3) 0.004(4) 0.005(4)
C82 0.029(5) 0.022(6) 0.037(5) -0.002(4) -0.003(4) -0.001(4)
O12 0.084(6) 0.016(4) 0.046(4) 0.003(3) -0.009(4) 0.003(4)
C83 0.042(6) 0.026(6) 0.031(4) -0.003(4) -0.005(4) 0.003(5)
N7 0.045(5) 0.016(4) 0.027(3) 0.006(3) 0.006(3) 0.003(3)
C84 0.059(6) 0.026(5) 0.028(4) 0.009(4) 0.007(4) 0.016(5)
C85 0.092(9) 0.043(7) 0.028(5) 0.012(5) 0.011(6) 0.019(7)
C86 0.100(10) 0.041(7) 0.034(5) 0.007(5) 0.015(6) 0.010(7)
C87 0.094(10) 0.038(7) 0.035(5) -0.003(5) -0.001(6) 0.018(7)
C88 0.050(6) 0.030(6) 0.036(5) 0.013(4) 0.014(5) 0.012(5)
O13 0.112(7) 0.027(4) 0.050(4) 0.020(4) 0.030(5) 0.019(4)
N8 0.045(5) 0.021(4) 0.033(4) 0.005(3) 0.008(4) 0.008(4)
C89 0.040(6) 0.023(6) 0.044(5) -0.007(4) 0.006(5) -0.002(5)
C90 0.070(8) 0.034(6) 0.045(6) 0.013(5) 0.013(5) 0.020(6)
O14 0.050(4) 0.035(4) 0.051(4) 0.011(3) 0.008(3) 0.019(4)
C91 0.059(7) 0.050(7) 0.048(6) 0.010(5) 0.007(5) 0.032(6)
C92 0.043(6) 0.050(7) 0.045(6) 0.004(5) -0.003(5) 0.010(5)
O15 0.036(4) 0.043(5) 0.040(4) 0.004(3) -0.004(3) 0.001(3)
C93 0.023(5) 0.050(7) 0.053(6) 0.008(5) -0.006(4) 0.002(5)
C94 0.031(5) 0.054(7) 0.056(6) 0.010(5) 0.012(5) 0.015(5)
O16 0.038(4) 0.033(4) 0.047(4) 0.000(3) -0.003(3) 0.009(3)
C95 0.058(7) 0.038(7) 0.055(6) 0.023(5) 0.011(6) 0.015(6)
C96 0.050(6) 0.037(6) 0.046(6) 0.018(5) 0.010(5) 0.011(5)
P4 0.0481(15) 0.0290(15) 0.0319(12) -0.0009(10) -0.0037(11) 0.0157(12)
C97 0.091(10) 0.043(7) 0.052(7) 0.004(5) 0.004(7) 0.041(7)
C98 0.091(10) 0.043(7) 0.052(7) 0.004(5) 0.004(7) 0.041(7)
C99 0.091(10) 0.043(7) 0.052(7) 0.004(5) 0.004(7) 0.041(7)
C100 0.091(10) 0.043(7) 0.052(7) 0.004(5) 0.004(7) 0.041(7)
C101 0.123(15) 0.100(14) 0.085(11) 0.019(10) 0.026(11) 0.063(12)
C102 0.097(11) 0.072(10) 0.072(9) -0.005(7) 0.029(8) 0.046(9)
C103 0.067(8) 0.034(7) 0.048(6) 0.005(5) -0.016(6) 0.018(6)
C104 0.064(8) 0.028(6) 0.075(8) 0.019(6) 0.006(7) 0.007(6)
C105 0.058(8) 0.064(10) 0.105(12) 0.036(9) 0.008(8) 0.006(7)
C106 0.060(10) 0.044(10) 0.156(17) 0.028(10) -0.032(10) -0.015(8)
C107 0.100(14) 0.033(9) 0.162(19) 0.028(10) -0.010(13) 0.003(9)
C108 0.064(9) 0.045(9) 0.123(13) 0.016(8) -0.003(9) 0.021(7)
C109 0.049(6) 0.044(6) 0.033(5) 0.005(4) 0.009(5) 0.026(5)
C110 0.062(7) 0.049(7) 0.037(5) 0.008(5) 0.006(5) 0.029(6)
C111 0.062(7) 0.049(7) 0.037(5) 0.008(5) 0.006(5) 0.029(6)
C112 0.062(7) 0.049(7) 0.037(5) 0.008(5) 0.006(5) 0.029(6)
C113 0.062(7) 0.049(7) 0.037(5) 0.008(5) 0.006(5) 0.029(6)
N9 0.062(7) 0.049(7) 0.037(5) 0.008(5) 0.006(5) 0.029(6)
C114 0.062(7) 0.049(7) 0.037(5) 0.008(5) 0.006(5) 0.029(6)
C115 0.098(11) 0.059(9) 0.054(7) 0.001(6) 0.031(8) 0.005(8)
C116 0.038(5) 0.026(6) 0.039(5) -0.003(4) -0.006(4) 0.007(4)
C117 0.042(6) 0.034(6) 0.030(5) 0.004(4) -0.001(4) 0.004(5)
C118 0.039(5) 0.018(5) 0.029(4) 0.003(4) 0.000(4) -0.001(4)
C119 0.040(5) 0.030(6) 0.028(4) 0.003(4) -0.006(4) 0.008(4)
C120 0.053(6) 0.031(6) 0.033(5) 0.002(4) 0.007(5) 0.016(5)
N10 0.054(5) 0.038(5) 0.024(4) 0.003(3) 0.002(4) 0.014(4)
C121 0.046(6) 0.044(6) 0.032(5) 0.015(4) 0.005(4) 0.015(5)
C122 0.044(6) 0.025(5) 0.031(4) -0.002(4) 0.005(4) 0.012(5)
O17 0.021(6) 0.065(10) 0.058(9) 0.014(8) 0.014(6) 0.020(7)
C123 0.10(2) 0.058(18) 0.078(19) 0.027(15) 0.029(17) 0.039(17)
C124 0.047(14) 0.023(13) 0.11(2) 0.005(13) -0.019(15) 0.003(11)
C125 0.033(12) 0.017(12) 0.18(3) 0.000(15) 0.034(17) 0.010(10)
C126 0.040(12) 0.072(17) 0.069(15) 0.028(13) 0.013(11) 0.035(12)
O18 0.055(7) 0.055(9) 0.215(19) 0.058(9) 0.008(10) 0.012(7)
C127 0.055(7) 0.055(9) 0.215(19) 0.058(9) 0.008(10) 0.012(7)
C128 0.055(7) 0.055(9) 0.215(19) 0.058(9) 0.008(10) 0.012(7)
C129 0.055(7) 0.055(9) 0.215(19) 0.058(9) 0.008(10) 0.012(7)
C130 0.055(7) 0.055(9) 0.215(19) 0.058(9) 0.008(10) 0.012(7)

loop_
_atom_type_symbol
_atom_type_description
_atom_type_scat_dispersion_real
_atom_type_scat_dispersion_imag
_atom_type_scat_source
C C 0.0033 0.0016 'International Tables Vol C Tables 4.2.6.8 and 6.1.1.4'
H H 0.0000 0.0000 'International Tables Vol C Tables 4.2.6.8 and 6.1.1.4'
N N 0.0061 0.0033 'International Tables Vol C Tables 4.2.6.8 and 6.1.1.4'
O O 0.0106 0.0060 'International Tables Vol C Tables 4.2.6.8 and 6.1.1.4'
P P 0.1023 0.0942 'International Tables Vol C Tables 4.2.6.8 and 6.1.1.4'
Pt Pt -1.7033 8.3905 'International Tables Vol C Tables 4.2.6.8 and 6.1.1.4'

loop_
_geom_angle_atom_site_label_1
_geom_angle_atom_site_label_2
_geom_angle_atom_site_label_3
_geom_angle
C55 Pt1 C48 176.6(4)
C55 Pt1 P2 92.0(2)
C48 Pt1 P2 90.9(3)
C55 Pt1 P1 90.9(2)
C48 Pt1 P1 86.2(3)
P2 Pt1 P1 177.11(9)
C13 P1 C7 103.3(5)
C13 P1 C1 103.1(5)
C7 P1 C1 106.9(5)
C13 P1 Pt1 116.6(3)
C7 P1 Pt1 116.4(3)
C1 P1 Pt1 109.3(3)
C2 C1 C6 119.0(12)
C2 C1 P1 121.8(11)
C6 C1 P1 119.2(9)
C3 C2 C1 123.0(18)
C3 C2 H2 118.5
C1 C2 H2 118.5
C2 C3 C4 116.3(19)
C2 C3 H3 121.9
C4 C3 H3 121.9
C5 C4 C3 122.4(15)
C5 C4 H4 118.8
C3 C4 H4 118.8
C6 C5 C4 120.8(19)
C6 C5 H5 119.6
C4 C5 H5 119.6
C5 C6 C1 118.0(16)
C5 C6 H6 121.0
C1 C6 H6 121.0
C12 C7 C8 119.7(10)
C12 C7 P1 121.5(8)
C8 C7 P1 118.7(8)
C9 C8 C7 116.9(12)
C9 C8 H8 121.5
C7 C8 H8 121.5
C10 C9 C8 124.2(13)
C10 C9 H9 117.9
C8 C9 H9 117.9
C11 C10 C9 116.5(13)
C11 C10 H10 121.7
C9 C10 H10 121.7
C10 C11 C12 122.9(14)
C10 C11 H11 118.6
C12 C11 H11 118.6
C7 C12 C11 119.7(12)
C7 C12 H12 120.1
C11 C12 H12 120.1
C14 C13 P1 114.1(7)
C14 C13 H13A 108.7
P1 C13 H13A 108.7
C14 C13 H13B 108.7
P1 C13 H13B 108.7
H13A C13 H13B 107.6
O1 C14 C13 107.0(8)
O1 C14 H14A 110.3
C13 C14 H14A 110.3
O1 C14 H14B 110.3
C13 C14 H14B 110.3
H14A C14 H14B 108.6
C15 O1 C14 117.0(8)
O1 C15 C16 116.4(10)
O1 C15 H15A 108.2
C16 C15 H15A 108.2
O1 C15 H15B 108.2
C16 C15 H15B 108.2
H15A C15 H15B 107.3
O2 C16 C15 120.1(10)
O2 C16 H16A 107.3
C15 C16 H16A 107.3
O2 C16 H16B 107.3
C15 C16 H16B 107.3
H16A C16 H16B 106.9
C16 O2 C17 117.7(9)
O2 C17 C18 110.1(9)
O2 C17 H17A 109.7
C18 C17 H17A 109.7
O2 C17 H17B 109.6
C18 C17 H17B 109.6
H17A C17 H17B 108.2
O3 C18 C17 108.3(9)
O3 C18 H18A 110.0
C17 C18 H18A 110.0
O3 C18 H18B 110.0
C17 C18 H18B 110.0
H18A C18 H18B 108.4
C19 O3 C18 111.7(8)
O3 C19 C20 108.1(8)
O3 C19 H19A 110.1
C20 C19 H19A 110.1
O3 C19 H19B 110.1
C20 C19 H19B 110.1
H19A C19 H19B 108.4
N1 C20 C19 114.3(8)
N1 C20 H20A 108.7
C19 C20 H20A 108.7
N1 C20 H20B 108.7
C19 C20 H20B 108.7
H20A C20 H20B 107.6
C21 N1 C20 121.7(8)
C21 N1 H1 119.2
C20 N1 H1 119.2
O4 C21 N1 123.8(10)
O4 C21 C22 121.2(9)
N1 C21 C22 115.0(9)
N2 C22 C26 124.5(10)
N2 C22 C21 117.7(8)
C26 C22 C21 117.7(10)
C23 N2 C22 117.4(8)
N2 C23 C24 122.8(11)
N2 C23 C27 116.8(8)
C24 C23 C27 120.4(10)
C25 C24 C23 119.7(11)
C25 C24 H24 120.1
C23 C24 H24 120.1
C24 C25 C26 119.5(10)
C24 C25 H25 120.3
C26 C25 H25 120.3
C22 C26 C25 116.1(12)
C22 C26 H26 122.0
C25 C26 H26 122.0
O5 C27 N3 122.0(11)
O5 C27 C23 121.2(9)
N3 C27 C23 116.8(9)
C27 N3 C28 122.6(9)
C27 N3 H3A 118.7
C28 N3 H3A 118.7
N3 C28 C29 113.5(9)
N3 C28 H28A 108.9
C29 C28 H28A 108.9
N3 C28 H28B 108.9
C29 C28 H28B 108.9
H28A C28 H28B 107.7
O6 C29 C28 108.6(8)
O6 C29 H29A 110.0
C28 C29 H29A 110.0
O6 C29 H29B 110.0
C28 C29 H29B 110.0
H29A C29 H29B 108.4
C30 O6 C29 113.4(8)
O6 C30 C31 109.2(9)
O6 C30 H30A 109.8
C31 C30 H30A 109.8
O6 C30 H30B 109.8
C31 C30 H30B 109.8
H30A C30 H30B 108.3
O7 C31 C30 109.9(10)
O7 C31 H31A 109.7
C30 C31 H31A 109.7
O7 C31 H31B 109.7
C30 C31 H31B 109.7
H31A C31 H31B 108.2
C32 O7 C31 114.9(9)
O7 C32 C33 119.7(10)
O7 C32 H32A 107.4
C33 C32 H32A 107.4
O7 C32 H32B 107.4
C33 C32 H32B 107.4
H32A C32 H32B 106.9
O8 C33 C32 117.4(10)
O8 C33 H33A 108.0
C32 C33 H33A 108.0
O8 C33 H33B 108.0
C32 C33 H33B 108.0
H33A C33 H33B 107.2
C33 O8 C34 116.9(8)
O8 C34 C35 109.5(7)
O8 C34 H34A 109.8
C35 C34 H34A 109.8
O8 C34 H34B 109.8
C35 C34 H34B 109.8
H34A C34 H34B 108.2
C34 C35 P2 112.3(6)
C34 C35 H35A 109.1
P2 C35 H35A 109.1
C34 C35 H35B 109.1
P2 C35 H35B 109.1
H35A C35 H35B 107.9
C42 P2 C35 104.0(5)
C42 P2 C36 105.2(5)
C35 P2 C36 104.8(4)
C42 P2 Pt1 107.5(4)
C35 P2 Pt1 117.1(3)
C36 P2 Pt1 116.9(4)
C41 C36 C37 118.8(9)
C41 C36 P2 121.4(9)
C37 C36 P2 119.8(8)
C38 C37 C36 120.8(11)
C38 C37 H37 119.6
C36 C37 H37 119.6
C39 C38 C37 119.4(12)
C39 C38 H38 120.3
C37 C38 H38 120.3
C38 C39 C40 120.4(11)
C38 C39 H39 119.8
C40 C39 H39 119.8
C41 C40 C39 119.8(12)
C41 C40 H40 120.1
C39 C40 H40 120.1
C36 C41 C40 120.8(11)
C36 C41 H41 119.6
C40 C41 H41 119.6
C43 C42 C47 115.0(11)
C43 C42 P2 120.2(9)
C47 C42 P2 123.8(9)
C42 C43 C44 122.7(14)
C42 C43 H43 118.6
C44 C43 H43 118.6
C45 C44 C43 118.9(14)
C45 C44 H44 120.5
C43 C44 H44 120.5
C46 C45 C44 123.5(15)
C46 C45 H45 118.3
C44 C45 H45 118.3
C45 C46 C47 121.0(16)
C45 C46 H46 119.5
C47 C46 H46 119.5
C46 C47 C42 118.1(12)
C46 C47 H47 121.0
C42 C47 H47 121.0
C49 C48 Pt1 172.9(11)
C48 C49 C50 176.0(15)
C51 C50 C54 120.0
C51 C50 C49 119.2(8)
C54 C50 C49 120.8(8)
C52 C51 C50 120.0
C52 C51 H51 120.0
C50 C51 H51 120.0
C51 C52 N4 120.0
C51 C52 H52 120.0
N4 C52 H52 120.0
C53 N4 C52 120.0
C54 C53 N4 120.0
C54 C53 H53 120.0
N4 C53 H53 120.0
C53 C54 C50 120.0
C53 C54 H54 120.0
C50 C54 H54 120.0
C56 C55 Pt1 178.0(8)
C55 C56 C57 178.8(9)
C58 C57 C61 117.7(7)
C58 C57 C56 120.6(7)
C61 C57 C56 121.7(7)
C59 C58 C57 118.2(8)
C59 C58 H58 120.9
C57 C58 H58 120.9
N5 C59 C58 124.7(8)
N5 C59 H59 117.6
C58 C59 H59 117.6
C59 N5 C60 116.5(8)
N5 C60 C61 124.3(8)
N5 C60 H60 117.9
C61 C60 H60 117.9
C60 C61 C57 118.5(8)
C60 C61 H61 120.8
C57 C61 H61 120.8
C63 C62 C67 120.0
C63 C62 P3 122.6(6)
C67 C62 P3 117.3(6)
C64 C63 C62 120.0
C64 C63 H63 120.0
C62 C63 H63 120.0
C63 C64 C65 120.0
C63 C64 H64 120.0
C65 C64 H64 120.0
C66 C65 C64 120.0
C66 C65 H65 120.0
C64 C65 H65 120.0
C67 C66 C65 120.0
C67 C66 H66 120.0
C65 C66 H66 120.0
C66 C67 C62 120.0
C66 C67 H67 120.0
C62 C67 H67 120.0
C109 Pt2 C116 178.1(4)
C109 Pt2 P4 92.2(3)
C116 Pt2 P4 88.8(3)
C109 Pt2 P3 91.4(3)
C116 Pt2 P3 87.6(3)
P4 Pt2 P3 176.40(8)
C68 P3 C62 105.0(5)
C68 P3 C74 99.5(5)
C62 P3 C74 105.3(4)
C68 P3 Pt2 114.0(3)
C62 P3 Pt2 117.6(3)
C74 P3 Pt2 113.5(3)
C73 C68 C69 117.6(10)
C73 C68 P3 121.5(8)
C69 C68 P3 120.6(9)
C70 C69 C68 121.9(13)
C70 C69 H69 119.0
C68 C69 H69 119.0
C71 C70 C69 120.4(13)
C71 C70 H70 119.8
C69 C70 H70 119.8
C70 C71 C72 119.5(12)
C70 C71 H71 120.3
C72 C71 H71 120.3
C73 C72 C71 119.8(13)
C73 C72 H72 120.1
C71 C72 H72 120.1
C72 C73 C68 120.8(11)
C72 C73 H73 119.6
C68 C73 H73 119.6
C75 C74 P3 116.0(7)
C75 C74 H74A 108.3
P3 C74 H74A 108.3
C75 C74 H74B 108.3
P3 C74 H74B 108.3
H74A C74 H74B 107.4
O9 C75 C74 109.2(8)
O9 C75 H75A 109.8
C74 C75 H75A 109.8
O9 C75 H75B 109.8
C74 C75 H75B 109.8
H75A C75 H75B 108.3
C75 O9 C76 114.5(8)
O9 C76 C77 108.0(9)
O9 C76 H76A 110.1
C77 C76 H76A 110.1
O9 C76 H76B 110.1
C77 C76 H76B 110.1
H76A C76 H76B 108.4
O10 C77 C76 110.4(7)
O10 C77 H77A 109.6
C76 C77 H77A 109.6
O10 C77 H77B 109.6
C76 C77 H77B 109.6
H77A C77 H77B 108.1
C77 O10 C78 111.8(8)
O10 C78 C79 110.4(10)
O10 C78 H78A 109.6
C79 C78 H78A 109.6
O10 C78 H78B 109.6
C79 C78 H78B 109.6
H78A C78 H78B 108.1
O11 C79 C78 110.9(9)
O11 C79 H79A 109.5
C78 C79 H79A 109.5
O11 C79 H79B 109.5
C78 C79 H79B 109.5
H79A C79 H79B 108.0
C79 O11 C80 112.8(8)
O11 C80 C81 110.2(8)
O11 C80 H80A 109.6
C81 C80 H80A 109.6
O11 C80 H80B 109.6
C81 C80 H80B 109.6
H80A C80 H80B 108.1
N6 C81 C80 114.3(8)
N6 C81 H81A 108.7
C80 C81 H81A 108.7
N6 C81 H81B 108.7
C80 C81 H81B 108.7
H81A C81 H81B 107.6
C82 N6 C81 120.7(8)
C82 N6 H6A 119.7
C81 N6 H6A 119.7
O12 C82 N6 123.4(9)
O12 C82 C83 119.9(8)
N6 C82 C83 116.7(8)
N7 C83 C87 123.8(9)
N7 C83 C82 116.7(8)
C87 C83 C82 119.6(9)
C83 N7 C84 116.6(8)
N7 C84 C85 122.9(9)
N7 C84 C88 116.3(8)
C85 C84 C88 120.8(9)
C84 C85 C86 120.1(10)
C84 C85 H85 120.0
C86 C85 H85 120.0
C85 C86 C87 118.7(10)
C85 C86 H86 120.7
C87 C86 H86 120.7
C83 C87 C86 118.0(10)
C83 C87 H87 121.0
C86 C87 H87 121.0
O13 C88 N8 122.5(9)
O13 C88 C84 118.8(8)
N8 C88 C84 118.5(8)
C88 N8 C89 123.0(8)
C88 N8 H8A 118.5
C89 N8 H8A 118.5
N8 C89 C90 114.0(9)
N8 C89 H89A 108.7
C90 C89 H89A 108.7
N8 C89 H89B 108.7
C90 C89 H89B 108.7
H89A C89 H89B 107.6
O14 C90 C89 108.4(8)
O14 C90 H90A 110.0
C89 C90 H90A 110.0
O14 C90 H90B 110.0
C89 C90 H90B 110.0
H90A C90 H90B 108.4
C91 O14 C90 113.1(8)
O14 C91 C92 111.5(9)
O14 C91 H91A 109.3
C92 C91 H91A 109.3
O14 C91 H91B 109.3
C92 C91 H91B 109.3
H91A C91 H91B 108.0
O15 C92 C91 110.5(9)
O15 C92 H92A 109.6
C91 C92 H92A 109.6
O15 C92 H92B 109.6
C91 C92 H92B 109.6
H92A C92 H92B 108.1
C92 O15 C93 111.5(8)
O15 C93 C94 110.8(8)
O15 C93 H93A 109.5
C94 C93 H93A 109.5
O15 C93 H93B 109.5
C94 C93 H93B 109.5
H93A C93 H93B 108.1
O16 C94 C93 108.9(9)
O16 C94 H94A 109.9
C93 C94 H94A 109.9
O16 C94 H94B 109.9
C93 C94 H94B 109.9
H94A C94 H94B 108.3
C94 O16 C95 113.5(8)
O16 C95 C96 109.1(8)
O16 C95 H95A 109.9
C96 C95 H95A 109.9
O16 C95 H95B 109.9
C96 C95 H95B 109.9
H95A C95 H95B 108.3
C95 C96 P4 115.6(7)
C95 C96 H96A 108.4
P4 C96 H96A 108.4
C95 C96 H96B 108.4
P4 C96 H96B 108.4
H96A C96 H96B 107.5
C96 P4 C97 108.1(5)
C96 P4 C103 97.8(5)
C97 P4 C103 104.3(6)
C96 P4 Pt2 115.2(4)
C97 P4 Pt2 115.2(4)
C103 P4 Pt2 114.4(4)
C102 C97 C98 116.8(12)
C102 C97 P4 123.5(11)
C98 C97 P4 119.6(10)
C99 C98 C97 120.3(13)
C99 C98 H98 119.9
C97 C98 H98 119.9
C100 C99 C98 118.6(13)
C100 C99 H99 120.7
C98 C99 H99 120.7
C99 C100 C101 123.2(13)
C99 C100 H100 118.4
C101 C100 H100 118.4
C100 C101 C102 116.8(17)
C100 C101 H101 121.6
C102 C101 H101 121.6
C97 C102 C101 124.1(17)
C97 C102 H102 118.0
C101 C102 H102 118.0
C104 C103 C108 118.8(12)
C104 C103 P4 122.3(8)
C108 C103 P4 118.6(10)
C105 C104 C103 121.9(12)
C105 C104 H104 119.0
C103 C104 H104 119.0
C104 C105 C106 120.2(15)
C104 C105 H105 119.9
C106 C105 H105 119.9
C105 C106 C107 119.0(14)
C105 C106 H106 120.5
C107 C106 H106 120.5
C106 C107 C108 120.1(14)
C106 C107 H107 120.0
C108 C107 H107 120.0
C103 C108 C107 119.7(15)
C103 C108 H108 120.2
C107 C108 H108 120.2
C110 C109 Pt2 175.8(11)
C109 C110 C111 179.2(14)
C112 C111 C115 120.0
C112 C111 C110 119.5(8)
C115 C111 C110 120.3(8)
C111 C112 C113 120.0
C111 C112 H112 120.0
C113 C112 H112 120.0
N9 C113 C112 120.0
N9 C113 H113 120.0
C112 C113 H113 120.0
C114 N9 C113 120.0
N9 C114 C115 120.0
N9 C114 H114 120.0
C115 C114 H114 120.0
C114 C115 C111 120.0
C114 C115 H115 120.0
C111 C115 H115 120.0
C117 C116 Pt2 177.6(10)
C116 C117 C118 176.2(11)
C119 C118 C122 116.9(8)
C119 C118 C117 121.5(9)
C122 C118 C117 121.5(8)
C120 C119 C118 119.9(9)
C120 C119 H119 120.0
C118 C119 H119 120.0
N10 C120 C119 123.2(9)
N10 C120 H120 118.4
C119 C120 H120 118.4
C120 N10 C121 117.2(8)
N10 C121 C122 124.4(9)
N10 C121 H121 117.8
C122 C121 H121 117.8
C121 C122 C118 118.2(8)
C121 C122 H122 120.9
C118 C122 H122 120.9
C125 O17 C124 118.0(12)
C124 C123 H12A 109.5
C124 C123 H12B 109.5
H12A C123 H12B 109.5
C124 C123 H12C 109.5
H12A C123 H12C 109.5
H12B C123 H12C 109.5
O17 C124 C123 113.9(15)
O17 C124 H12D 108.8
C123 C124 H12D 108.8
O17 C124 H12E 108.8
C123 C124 H12E 108.8
H12D C124 H12E 107.7
O17 C125 C126 112.5(13)
O17 C125 H12F 109.1
C126 C125 H12F 109.1
O17 C125 H12G 109.1
C126 C125 H12G 109.1
H12F C125 H12G 107.8
C125 C126 H12H 109.5
C125 C126 H12I 109.5
H12H C126 H12I 109.5
C125 C126 H12J 109.5
H12H C126 H12J 109.5
H12I C126 H12J 109.5
C129 O18 C128 116.9(13)
C128 C127 H12K 109.5
C128 C127 H12L 109.5
H12K C127 H12L 109.5
C128 C127 H12M 109.5
H12K C127 H12M 109.5
H12L C127 H12M 109.5
O18 C128 C127 111.6(16)
O18 C128 H12N 109.3
C127 C128 H12N 109.3
O18 C128 H12O 109.3
C127 C128 H12O 109.3
H12N C128 H12O 108.0
O18 C129 C130 113.6(16)
O18 C129 H12P 108.8
C130 C129 H12P 108.8
O18 C129 H12Q 108.8
C130 C129 H12Q 108.8
H12P C129 H12Q 107.7
C129 C130 H13C 109.5
C129 C130 H13D 109.5
H13C C130 H13D 109.5
C129 C130 H13E 109.5
H13C C130 H13E 109.5
H13D C130 H13E 109.5

loop_
_geom_bond_atom_site_label_1
_geom_bond_atom_site_label_2
_geom_bond_distance
Pt1 C55 1.999(7)
Pt1 C48 2.010(10)
Pt1 P2 2.295(2)
Pt1 P1 2.298(2)
P1 C13 1.815(9)
P1 C7 1.823(10)
P1 C1 1.826(11)
C1 C2 1.370(18)
C1 C6 1.426(18)
C2 C3 1.367(19)
C2 H2 0.9500
C3 C4 1.40(3)
C3 H3 0.9500
C4 C5 1.36(3)
C4 H4 0.9500
C5 C6 1.361(18)
C5 H5 0.9500
C6 H6 0.9500
C7 C12 1.357(15)
C7 C8 1.418(14)
C8 C9 1.386(18)
C8 H8 0.9500
C9 C10 1.37(2)
C9 H9 0.9500
C10 C11 1.349(19)
C10 H10 0.9500
C11 C12 1.395(16)
C11 H11 0.9500
C12 H12 0.9500
C13 C14 1.495(13)
C13 H13A 0.9900
C13 H13B 0.9900
C14 O1 1.413(11)
C14 H14A 0.9900
C14 H14B 0.9900
O1 C15 1.364(12)
C15 C16 1.418(16)
C15 H15A 0.9900
C15 H15B 0.9900
C16 O2 1.330(13)
C16 H16A 0.9900
C16 H16B 0.9900
O2 C17 1.413(13)
C17 C18 1.470(16)
C17 H17A 0.9900
C17 H17B 0.9900
C18 O3 1.412(12)
C18 H18A 0.9900
C18 H18B 0.9900
O3 C19 1.401(12)
C19 C20 1.501(14)
C19 H19A 0.9900
C19 H19B 0.9900
C20 N1 1.447(12)
C20 H20A 0.9900
C20 H20B 0.9900
N1 C21 1.342(11)
N1 H1 0.8800
C21 O4 1.228(12)
C21 C22 1.522(15)
C22 N2 1.332(13)
C22 C26 1.390(13)
N2 C23 1.315(12)
C23 C24 1.378(13)
C23 C27 1.502(16)
C24 C25 1.355(18)
C24 H24 0.9500
C25 C26 1.396(18)
C25 H25 0.9500
C26 H26 0.9500
C27 O5 1.228(11)
C27 N3 1.330(11)
N3 C28 1.444(13)
N3 H3A 0.8800
C28 C29 1.520(14)
C28 H28A 0.9900
C28 H28B 0.9900
C29 O6 1.429(12)
C29 H29A 0.9900
C29 H29B 0.9900
O6 C30 1.412(12)
C30 C31 1.500(16)
C30 H30A 0.9900
C30 H30B 0.9900
C31 O7 1.393(12)
C31 H31A 0.9900
C31 H31B 0.9900
O7 C32 1.373(13)
C32 C33 1.408(16)
C32 H32A 0.9900
C32 H32B 0.9900
C33 O8 1.365(12)
C33 H33A 0.9900
C33 H33B 0.9900
O8 C34 1.421(10)
C34 C35 1.506(13)
C34 H34A 0.9900
C34 H34B 0.9900
C35 P2 1.819(9)
C35 H35A 0.9900
C35 H35B 0.9900
P2 C42 1.808(11)
P2 C36 1.821(9)
C36 C41 1.371(14)
C36 C37 1.404(15)
C37 C38 1.392(14)
C37 H37 0.9500
C38 C39 1.366(19)
C38 H38 0.9500
C39 C40 1.40(2)
C39 H39 0.9500
C40 C41 1.387(15)
C40 H40 0.9500
C41 H41 0.9500
C42 C43 1.363(16)
C42 C47 1.504(18)
C43 C44 1.385(19)
C43 H43 0.9500
C44 C45 1.33(2)
C44 H44 0.9500
C45 C46 1.32(2)
C45 H45 0.9500
C46 C47 1.362(19)
C46 H46 0.9500
C47 H47 0.9500
C48 C49 1.184(14)
C49 C50 1.415(12)
C50 C51 1.3900
C50 C54 1.3900
C51 C52 1.3900
C51 H51 0.9500
C52 N4 1.3900
C52 H52 0.9500
N4 C53 1.3900
C53 C54 1.3900
C53 H53 0.9500
C54 H54 0.9500
C55 C56 1.203(10)
C56 C57 1.432(10)
C57 C58 1.400(11)
C57 C61 1.402(11)
C58 C59 1.388(11)
C58 H58 0.9500
C59 N5 1.330(12)
C59 H59 0.9500
N5 C60 1.332(12)
C60 C61 1.387(11)
C60 H60 0.9500
C61 H61 0.9500
C62 C63 1.3900
C62 C67 1.3900
C62 P3 1.830(7)
C63 C64 1.3900
C63 H63 0.9500
C64 C65 1.3900
C64 H64 0.9500
C65 C66 1.3900
C65 H65 0.9500
C66 C67 1.3900
C66 H66 0.9500
C67 H67 0.9500
Pt2 C109 1.992(9)
Pt2 C116 1.997(10)
Pt2 P4 2.313(3)
Pt2 P3 2.318(2)
P3 C68 1.811(10)
P3 C74 1.830(9)
C68 C73 1.378(15)
C68 C69 1.401(15)
C69 C70 1.352(17)
C69 H69 0.9500
C70 C71 1.350(19)
C70 H70 0.9500
C71 C72 1.409(18)
C71 H71 0.9500
C72 C73 1.370(17)
C72 H72 0.9500
C73 H73 0.9500
C74 C75 1.545(13)
C74 H74A 0.9900
C74 H74B 0.9900
C75 O9 1.429(11)
C75 H75A 0.9900
C75 H75B 0.9900
O9 C76 1.436(11)
C76 C77 1.496(14)
C76 H76A 0.9900
C76 H76B 0.9900
C77 O10 1.403(12)
C77 H77A 0.9900
C77 H77B 0.9900
O10 C78 1.409(12)
C78 C79 1.518(18)
C78 H78A 0.9900
C78 H78B 0.9900
C79 O11 1.396(13)
C79 H79A 0.9900
C79 H79B 0.9900
O11 C80 1.403(13)
C80 C81 1.499(14)
C80 H80A 0.9900
C80 H80B 0.9900
C81 N6 1.455(11)
C81 H81A 0.9900
C81 H81B 0.9900
N6 C82 1.328(11)
N6 H6A 0.8800
C82 O12 1.236(11)
C82 C83 1.501(13)
C83 N7 1.352(12)
C83 C87 1.382(13)
N7 C84 1.358(11)
C84 C85 1.369(12)
C84 C88 1.474(14)
C85 C86 1.371(16)
C85 H85 0.9500
C86 C87 1.402(15)
C86 H86 0.9500
C87 H87 0.9500
C88 O13 1.258(11)
C88 N8 1.318(11)
N8 C89 1.452(12)
N8 H8A 0.8800
C89 C90 1.533(14)
C89 H89A 0.9900
C89 H89B 0.9900
C90 O14 1.428(12)
C90 H90A 0.9900
C90 H90B 0.9900
O14 C91 1.393(12)
C91 C92 1.494(15)
C91 H91A 0.9900
C91 H91B 0.9900
C92 O15 1.427(12)
C92 H92A 0.9900
C92 H92B 0.9900
O15 C93 1.428(12)
C93 C94 1.489(15)
C93 H93A 0.9900
C93 H93B 0.9900
C94 O16 1.424(12)
C94 H94A 0.9900
C94 H94B 0.9900
O16 C95 1.442(13)
C95 C96 1.543(15)
C95 H95A 0.9900
C95 H95B 0.9900
C96 P4 1.822(11)
C96 H96A 0.9900
C96 H96B 0.9900
P4 C97 1.824(12)
P4 C103 1.830(13)
C97 C102 1.358(19)
C97 C98 1.410(18)
C98 C99 1.390(15)
C98 H98 0.9500
C99 C100 1.352(17)
C99 H99 0.9500
C100 C101 1.36(2)
C100 H100 0.9500
C101 C102 1.372(19)
C101 H101 0.9500
C102 H102 0.9500
C103 C104 1.375(17)
C103 C108 1.385(16)
C104 C105 1.363(17)
C104 H104 0.9500
C105 C106 1.37(2)
C105 H105 0.9500
C106 C107 1.39(2)
C106 H106 0.9500
C107 C108 1.40(2)
C107 H107 0.9500
C108 H108 0.9500
C109 C110 1.198(13)
C110 C111 1.441(11)
C111 C112 1.3900
C111 C115 1.3900
C112 C113 1.3900
C112 H112 0.9500
C113 N9 1.3900
C113 H113 0.9500
N9 C114 1.3900
C114 C115 1.3900
C114 H114 0.9500
C115 H115 0.9500
C116 C117 1.203(13)
C117 C118 1.439(12)
C118 C119 1.389(13)
C118 C122 1.420(13)
C119 C120 1.386(12)
C119 H119 0.9500
C120 N10 1.324(12)
C120 H120 0.9500
N10 C121 1.343(12)
C121 C122 1.371(12)
C121 H121 0.9500
C122 H122 0.9500
O17 C125 1.461(15)
O17 C124 1.490(15)
C123 C124 1.512(17)
C123 H12A 0.9800
C123 H12B 0.9800
C123 H12C 0.9800
C124 H12D 0.9900
C124 H12E 0.9900
C125 C126 1.518(16)
C125 H12F 0.9900
C125 H12G 0.9900
C126 H12H 0.9800
C126 H12I 0.9800
C126 H12J 0.9800
O18 C129 1.474(16)
O18 C128 1.502(16)
C127 C128 1.514(17)
C127 H12K 0.9800
C127 H12L 0.9800
C127 H12M 0.9800
C128 H12N 0.9900
C128 H12O 0.9900
C129 C130 1.520(17)
C129 H12P 0.9900
C129 H12Q 0.9900
C130 H13C 0.9800
C130 H13D 0.9800
C130 H13E 0.9800

loop_
_platon_squeeze_void_nr
_platon_squeeze_void_average_x
_platon_squeeze_void_average_y
_platon_squeeze_void_average_z
_platon_squeeze_void_volume
_platon_squeeze_void_count_electrons
1 -0.004 0.000 0.000 545.8 24.8
2 0.447 0.616 0.952 27.9 0.4
3 0.553 0.384 0.048 27.8 0.5
